data_7109011
loop_
_publ_author_name
'Guoxiong Hua'
'Alexandra M. Z. Slawin'
'Rebecca A. M. Randall'
'David B. Cordes'
'Luke Crawford'
'Michael Buhl'
'J. Derek Woollins'

_publ_section_title
;
 An efficient route for the synthesis of phosphorus-selenium
 macro-heterocycles
;
_journal_name_full Chem.Commun.
_journal_page_first 2619
_journal_paper_doi 10.1039/c3cc40515j
_journal_volume 49
_journal_year 2013
_chemical_formula_moiety 'C20 H26 O2 P2 Se4'
_chemical_formula_sum 'C20 H26 O2 P2 Se4'
_chemical_formula_weight 676.19
_chemical_name_systematic
;
?
;
_space_group_IT_number 7
_symmetry_cell_setting monoclinic
_symmetry_space_group_name_Hall 'P -2yac'
_symmetry_space_group_name_H-M 'P 1 n 1'
_atom_sites_solution_hydrogens geom
_atom_sites_solution_primary direct
_atom_sites_solution_secondary difmap
_audit_creation_method SHELXL-97
_audit_update_record
;
2011-03-18 # Formatted by publCIF
;
_cell_angle_alpha 90.00
_cell_angle_beta 98.027(8)
_cell_angle_gamma 90.00
_cell_formula_units_Z 4
_cell_length_a 9.013(2)
_cell_length_b 14.311(3)
_cell_length_c 19.453(5)
_cell_measurement_reflns_used 8330
_cell_measurement_temperature 93(2)
_cell_measurement_theta_max 29.1
_cell_measurement_theta_min 2.8
_cell_volume 2484.6(10)
_computing_cell_refinement 'CrystalClear (Rigaku Corp., 2004)'
_computing_data_collection 'CrystalClear (Rigaku Corp., 2004)'
_computing_data_reduction 'CrystalClear (Rigaku Corp., 2004)'
_computing_molecular_graphics 'Bruker SHELXTL'
_computing_publication_material 'Bruker SHELXTL'
_computing_structure_refinement 'SHELXL-97 (Sheldrick, 1997)'
_computing_structure_solution 'SHELXS-97 (Sheldrick, 1990)'
_diffrn_ambient_temperature 93(2)
_diffrn_measured_fraction_theta_full 0.987
_diffrn_measured_fraction_theta_max 0.983
_diffrn_measurement_device_type CCD
_diffrn_measurement_method '\w and \f scans'
_diffrn_radiation_monochromator confocal
_diffrn_radiation_source 'rotating anode'
_diffrn_radiation_type MoK\a
_diffrn_radiation_wavelength 0.71073
_diffrn_reflns_av_R_equivalents 0.0586
_diffrn_reflns_av_sigmaI/netI 0.0767
_diffrn_reflns_limit_h_max 10
_diffrn_reflns_limit_h_min -10
_diffrn_reflns_limit_k_max 17
_diffrn_reflns_limit_k_min -14
_diffrn_reflns_limit_l_max 23
_diffrn_reflns_limit_l_min -19
_diffrn_reflns_number 14626
_diffrn_reflns_theta_full 25.00
_diffrn_reflns_theta_max 25.37
_diffrn_reflns_theta_min 2.77
_exptl_absorpt_coefficient_mu 6.049
_exptl_absorpt_correction_T_max 1.000
_exptl_absorpt_correction_T_min 0.536
_exptl_absorpt_correction_type multi-scan
_exptl_absorpt_process_details 'Jacobson, R. (1998) Private communication'
_exptl_crystal_colour Colorless
_exptl_crystal_density_diffrn 1.808
_exptl_crystal_density_method 'not measured'
_exptl_crystal_description Prism
_exptl_crystal_F_000 1312
_exptl_crystal_size_max 0.10
_exptl_crystal_size_mid 0.10
_exptl_crystal_size_min 0.10
_refine_diff_density_max 1.727
_refine_diff_density_min -1.082
_refine_diff_density_rms 0.236
_refine_ls_abs_structure_details 'Flack H D (1983), Acta Cryst. A39, 876-881'
_refine_ls_abs_structure_Flack 0.47(2)
_refine_ls_extinction_method none
_refine_ls_goodness_of_fit_ref 1.039
_refine_ls_hydrogen_treatment constr
_refine_ls_matrix_type full
_refine_ls_number_parameters 505
_refine_ls_number_reflns 7174
_refine_ls_number_restraints 8
_refine_ls_restrained_S_all 1.039
_refine_ls_R_factor_all 0.0758
_refine_ls_R_factor_gt 0.0645
_refine_ls_shift/su_max 0.000
_refine_ls_shift/su_mean 0.000
_refine_ls_structure_factor_coef Fsqd
_refine_ls_weighting_details 'calc w=1/[\s^2^(Fo^2^)+(0.1107P)^2^+13.2687P] where P=(Fo^2^+2Fc^2^)/3'
_refine_ls_weighting_scheme calc
_refine_ls_wR_factor_gt 0.1732
_refine_ls_wR_factor_ref 0.1905
_reflns_number_gt 6429
_reflns_number_total 7174
_reflns_threshold_expression >2sigma(I)
_cod_data_source_file c3cc40515j.txt
_cod_data_source_block hua51
_cod_original_cell_volume 2484.5(11)
_cod_original_sg_symbol_H-M Pn
_cod_database_code 7109011

loop_
_symmetry_equiv_pos_as_xyz
'x, y, z'
'x+1/2, -y, z+1/2'

loop_
_atom_site_label
_atom_site_type_symbol
_atom_site_fract_x
_atom_site_fract_y
_atom_site_fract_z
_atom_site_U_iso_or_equiv
_atom_site_adp_type
_atom_site_occupancy
_atom_site_symmetry_multiplicity
_atom_site_calc_flag
_atom_site_refinement_flags
Se1 Se 0.56454(14) -0.00695(10) 0.52980(7) 0.0260(3) Uani 1 1 d .
Se2 Se 0.81802(15) 0.24460(11) 0.86848(8) 0.0311(3) Uani 1 1 d .
Se3 Se 0.49883(18) -0.22724(10) 0.59390(9) 0.0356(4) Uani 1 1 d .
Se4 Se 0.62443(16) 0.45408(10) 0.82739(8) 0.0306(3) Uani 1 1 d .
Se5 Se -0.10100(14) 0.46961(10) 0.58885(8) 0.0288(3) Uani 1 1 d .
Se6 Se 0.15964(14) 0.70890(10) 0.92891(7) 0.0270(3) Uani 1 1 d .
Se7 Se 0.09024(15) 0.25865(10) 0.61868(8) 0.0306(4) Uani 1 1 d .
Se8 Se 0.21767(17) 0.93363(10) 0.87056(8) 0.0335(4) Uani 1 1 d .
P1 P 0.4728(4) -0.0848(2) 0.61387(19) 0.0251(8) Uani 1 1 d .
P2 P 0.6073(4) 0.3083(2) 0.81750(19) 0.0226(7) Uani 1 1 d .
P3 P 0.1137(4) 0.4026(3) 0.63514(19) 0.0253(8) Uani 1 1 d .
P4 P 0.2514(4) 0.7927(3) 0.8489(2) 0.0241(8) Uani 1 1 d .
O1 O 0.5733(11) 0.2715(7) 0.7400(5) 0.027(2) Uani 1 1 d .
O2 O 0.5465(10) -0.0463(6) 0.6885(5) 0.023(2) Uani 1 1 d .
O3 O 0.1807(10) 0.7581(6) 0.7730(5) 0.025(2) Uani 1 1 d .
O4 O 0.1514(10) 0.4350(6) 0.7136(5) 0.023(2) Uani 1 1 d .
C1 C 0.5034(16) 0.1225(9) 0.5484(8) 0.029(3) Uani 1 1 d .
H1A H 0.5062 0.1606 0.5062 0.035 Uiso 1 1 calc R
H1B H 0.3987 0.1218 0.5585 0.035 Uiso 1 1 calc R
C2 C 0.6001(17) 0.1672(9) 0.6075(8) 0.033(3) Uani 1 1 d .
H2A H 0.7061 0.1601 0.6002 0.039 Uiso 1 1 calc R
H2B H 0.5872 0.1333 0.6506 0.039 Uiso 1 1 calc R
C3 C 0.5689(16) 0.2696(9) 0.6176(7) 0.023(3) Uani 1 1 d U
H3A H 0.5976 0.3051 0.5778 0.028 Uiso 1 1 calc R
H3B H 0.4598 0.2781 0.6175 0.028 Uiso 1 1 calc R
C4 C 0.6507(16) 0.3095(11) 0.6836(9) 0.035(4) Uani 1 1 d .
H4A H 0.7572 0.2902 0.6900 0.042 Uiso 1 1 calc R
H4B H 0.6458 0.3787 0.6829 0.042 Uiso 1 1 calc R
C5 C 0.6929(14) -0.0792(9) 0.7200(7) 0.023(3) Uani 1 1 d .
H5A H 0.7707 -0.0607 0.6914 0.028 Uiso 1 1 calc R
H5B H 0.6931 -0.1481 0.7241 0.028 Uiso 1 1 calc R
C6 C 0.7237(16) -0.0344(11) 0.7915(8) 0.033(4) Uani 1 1 d .
H6A H 0.8176 -0.0608 0.8165 0.040 Uiso 1 1 calc R
H6B H 0.6415 -0.0510 0.8181 0.040 Uiso 1 1 calc R
C7 C 0.7381(16) 0.0721(8) 0.7900(8) 0.025(3) Uani 1 1 d .
H7A H 0.6449 0.0995 0.7651 0.030 Uiso 1 1 calc R
H7B H 0.8221 0.0898 0.7649 0.030 Uiso 1 1 calc R
C8 C 0.7661(15) 0.1109(10) 0.8642(7) 0.028(3) Uani 1 1 d .
H8A H 0.8486 0.0751 0.8911 0.034 Uiso 1 1 calc R
H8B H 0.6750 0.1012 0.8865 0.034 Uiso 1 1 calc R
C9 C 0.2847(16) -0.0451(10) 0.6126(8) 0.029(3) Uani 1 1 d .
C10 C 0.1884(18) -0.0530(12) 0.5528(9) 0.040(4) Uani 1 1 d .
H10A H 0.2214 -0.0829 0.5140 0.048 Uiso 1 1 calc R
C11 C 0.0372(17) -0.0173(12) 0.5461(10) 0.043(4) Uani 1 1 d .
H11A H -0.0279 -0.0191 0.5033 0.052 Uiso 1 1 calc R
C12 C -0.0070(18) 0.0195(13) 0.6054(10) 0.045(4) Uani 1 1 d .
H12A H -0.1061 0.0430 0.6036 0.054 Uiso 1 1 calc R
C13 C 0.0859(19) 0.0232(12) 0.6662(10) 0.044(4) Uani 1 1 d .
H13A H 0.0488 0.0472 0.7060 0.053 Uiso 1 1 calc R
C14 C 0.2343(16) -0.0070(10) 0.6727(7) 0.027(3) Uani 1 1 d .
H14A H 0.2990 -0.0022 0.7155 0.033 Uiso 1 1 calc R
C15 C 0.4576(15) 0.2536(8) 0.8537(6) 0.018(3) Uani 1 1 d .
C16 C 0.3354(17) 0.2134(9) 0.8126(8) 0.027(3) Uani 1 1 d .
H16A H 0.3357 0.2097 0.7639 0.032 Uiso 1 1 calc R
C17 C 0.2133(16) 0.1787(9) 0.8405(9) 0.034(4) Uani 1 1 d .
H17A H 0.1286 0.1549 0.8112 0.040 Uiso 1 1 calc R
C18 C 0.2172(16) 0.1793(11) 0.9126(9) 0.034(4) Uani 1 1 d .
H18A H 0.1369 0.1529 0.9329 0.040 Uiso 1 1 calc R
C19 C 0.337(2) 0.2181(12) 0.9540(10) 0.047(5) Uani 1 1 d .
H19A H 0.3373 0.2196 1.0029 0.057 Uiso 1 1 calc R
C20 C 0.4600(18) 0.2556(11) 0.9263(9) 0.037(4) Uani 1 1 d .
H20A H 0.5426 0.2818 0.9557 0.044 Uiso 1 1 calc R
C21 C -0.0511(16) 0.6020(11) 0.5938(8) 0.030(3) Uani 1 1 d .
H21A H 0.0360 0.6125 0.5688 0.036 Uiso 1 1 calc R
H21B H -0.1366 0.6375 0.5690 0.036 Uiso 1 1 calc R
C22 C -0.0134(16) 0.6425(11) 0.6686(8) 0.032(3) Uani 1 1 d .
H22A H -0.0946 0.6255 0.6957 0.038 Uiso 1 1 calc R
H22B H 0.0803 0.6135 0.6915 0.038 Uiso 1 1 calc R
C23 C 0.0054(17) 0.7492(10) 0.6696(8) 0.032(4) Uani 1 1 d .
H23A H 0.0901 0.7661 0.6447 0.038 Uiso 1 1 calc R
H23B H -0.0864 0.7783 0.6447 0.038 Uiso 1 1 calc R
C24 C 0.0340(17) 0.7876(9) 0.7419(7) 0.027(3) Uani 1 1 d .
H24A H 0.0285 0.8567 0.7407 0.032 Uiso 1 1 calc R
H24B H -0.0426 0.7641 0.7695 0.032 Uiso 1 1 calc R
C25 C 0.0692(16) 0.3989(10) 0.7680(7) 0.027(3) Uani 1 1 d .
H25A H 0.0710 0.3297 0.7681 0.033 Uiso 1 1 calc R
H25B H -0.0365 0.4197 0.7594 0.033 Uiso 1 1 calc R
C26 C 0.1431(15) 0.4354(8) 0.8365(7) 0.021(3) Uani 1 1 d .
H26A H 0.2505 0.4182 0.8426 0.025 Uiso 1 1 calc R
H26B H 0.0971 0.4053 0.8742 0.025 Uiso 1 1 calc R
C27 C 0.1290(16) 0.5434(10) 0.8428(7) 0.028(3) Uani 1 1 d .
H27A H 0.1658 0.5734 0.8026 0.034 Uiso 1 1 calc R
H27B H 0.0220 0.5601 0.8414 0.034 Uiso 1 1 calc R
C28 C 0.2138(17) 0.5801(10) 0.9072(9) 0.035(4) Uani 1 1 d .
H28A H 0.3220 0.5780 0.9032 0.043 Uiso 1 1 calc R
H28B H 0.1966 0.5390 0.9463 0.043 Uiso 1 1 calc R
C29 C 0.2661(15) 0.4610(9) 0.5999(7) 0.022(3) Uani 1 1 d .
C30 C 0.2543(16) 0.4688(11) 0.5276(8) 0.031(3) Uani 1 1 d .
H30A H 0.1691 0.4457 0.4983 0.037 Uiso 1 1 calc R
C31 C 0.3745(16) 0.5126(11) 0.4993(9) 0.035(4) Uani 1 1 d .
H31A H 0.3696 0.5212 0.4506 0.042 Uiso 1 1 calc R
C32 C 0.4961(16) 0.5417(9) 0.5434(8) 0.027(3) Uani 1 1 d .
H32A H 0.5786 0.5671 0.5241 0.033 Uiso 1 1 calc R
C33 C 0.5055(15) 0.5364(12) 0.6127(8) 0.033(4) Uani 1 1 d .
H33A H 0.5903 0.5615 0.6412 0.039 Uiso 1 1 calc R
C34 C 0.3891(15) 0.4933(10) 0.6440(8) 0.027(3) Uani 1 1 d .
H34A H 0.3956 0.4870 0.6929 0.033 Uiso 1 1 calc R
C35 C 0.4419(15) 0.7546(9) 0.8501(8) 0.024(3) Uani 1 1 d .
C36 C 0.4918(14) 0.7192(9) 0.7924(7) 0.022(3) Uani 1 1 d .
H36A H 0.4257 0.7143 0.7500 0.026 Uiso 1 1 calc R
C37 C 0.6405(17) 0.6903(12) 0.7960(9) 0.038(4) Uani 1 1 d .
H37A H 0.6764 0.6671 0.7556 0.046 Uiso 1 1 calc R
C38 C 0.7363(16) 0.6954(10) 0.8583(9) 0.036(4) Uani 1 1 d .
H38A H 0.8354 0.6717 0.8612 0.043 Uiso 1 1 calc R
C39 C 0.6874(17) 0.7351(11) 0.9168(9) 0.035(4) Uani 1 1 d .
H39A H 0.7548 0.7432 0.9585 0.042 Uiso 1 1 calc R
C40 C 0.5404(16) 0.7624(10) 0.9131(9) 0.033(4) Uani 1 1 d .
H40A H 0.5046 0.7866 0.9532 0.039 Uiso 1 1 calc R

loop_
_atom_site_aniso_label
_atom_site_aniso_U_11
_atom_site_aniso_U_22
_atom_site_aniso_U_33
_atom_site_aniso_U_23
_atom_site_aniso_U_13
_atom_site_aniso_U_12
Se1 0.0265(7) 0.0269(7) 0.0265(8) -0.0046(6) 0.0106(6) -0.0022(5)
Se2 0.0223(7) 0.0369(8) 0.0327(9) -0.0033(6) -0.0009(6) 0.0016(6)
Se3 0.0480(9) 0.0239(7) 0.0362(9) -0.0015(6) 0.0104(7) 0.0032(7)
Se4 0.0330(8) 0.0256(7) 0.0326(8) -0.0041(6) 0.0025(6) -0.0021(6)
Se5 0.0229(7) 0.0317(8) 0.0304(8) -0.0002(6) -0.0009(6) 0.0001(6)
Se6 0.0278(7) 0.0309(7) 0.0241(8) -0.0040(6) 0.0098(6) 0.0003(6)
Se7 0.0341(8) 0.0262(7) 0.0315(9) -0.0042(6) 0.0051(7) -0.0029(6)
Se8 0.0422(9) 0.0257(7) 0.0324(9) -0.0048(6) 0.0045(7) 0.0073(6)
P1 0.0292(19) 0.0215(17) 0.025(2) 0.0013(15) 0.0059(16) 0.0021(14)
P2 0.0202(17) 0.0255(17) 0.0218(19) -0.0003(14) 0.0015(14) -0.0022(14)
P3 0.0259(18) 0.0247(17) 0.026(2) -0.0048(14) 0.0058(15) 0.0001(14)
P4 0.0211(17) 0.0283(18) 0.0233(19) -0.0013(15) 0.0042(15) 0.0028(14)
O1 0.032(5) 0.033(6) 0.016(5) 0.000(4) 0.003(4) -0.001(4)
O2 0.023(5) 0.027(5) 0.018(5) 0.008(4) 0.001(4) 0.010(4)
O3 0.024(5) 0.024(5) 0.029(6) -0.001(4) 0.006(4) 0.011(4)
O4 0.024(5) 0.025(5) 0.021(5) -0.002(4) 0.004(4) 0.002(4)
C1 0.030(8) 0.019(7) 0.042(9) -0.010(6) 0.021(7) 0.004(6)
C2 0.042(8) 0.012(6) 0.043(9) -0.003(6) 0.003(7) 0.010(6)
C3 0.034(6) 0.025(6) 0.014(6) 0.003(5) 0.016(5) -0.004(5)
C4 0.025(7) 0.033(8) 0.049(10) -0.001(7) 0.015(7) -0.003(6)
C5 0.021(6) 0.013(6) 0.034(8) 0.005(5) 0.000(6) 0.002(5)
C6 0.016(7) 0.048(9) 0.031(9) 0.007(7) -0.010(6) 0.010(6)
C7 0.034(8) 0.007(6) 0.033(8) -0.007(5) 0.000(6) 0.004(5)
C8 0.030(7) 0.032(8) 0.021(7) -0.009(6) -0.006(6) 0.014(6)
C9 0.030(8) 0.023(7) 0.035(9) -0.005(6) 0.014(7) -0.013(6)
C10 0.036(9) 0.053(10) 0.030(9) -0.004(7) 0.000(7) -0.003(7)
C11 0.028(8) 0.046(10) 0.056(12) 0.021(8) 0.005(8) -0.005(7)
C12 0.026(8) 0.053(11) 0.059(12) 0.010(9) 0.017(8) 0.001(7)
C13 0.039(9) 0.049(10) 0.048(11) -0.014(8) 0.024(8) 0.001(8)
C14 0.026(7) 0.036(8) 0.018(8) -0.009(6) -0.001(6) -0.001(6)
C15 0.027(7) 0.017(6) 0.011(6) -0.004(5) 0.003(5) -0.001(5)
C16 0.040(8) 0.021(7) 0.021(7) 0.004(5) 0.012(6) 0.012(6)
C17 0.030(8) 0.011(6) 0.061(11) 0.016(6) 0.009(7) 0.002(5)
C18 0.024(7) 0.037(8) 0.038(10) 0.009(7) -0.004(7) 0.000(6)
C19 0.054(11) 0.053(10) 0.045(11) 0.023(8) 0.039(9) 0.008(9)
C20 0.040(9) 0.036(8) 0.033(9) -0.008(7) -0.001(7) 0.009(6)
C21 0.026(7) 0.033(8) 0.027(8) -0.001(6) -0.004(6) -0.005(6)
C22 0.026(7) 0.043(9) 0.024(8) 0.002(7) -0.003(6) 0.001(6)
C23 0.030(8) 0.028(8) 0.033(9) -0.011(6) -0.009(7) 0.007(6)
C24 0.040(8) 0.019(7) 0.020(7) -0.010(6) 0.002(6) 0.006(6)
C25 0.036(8) 0.025(7) 0.024(8) 0.010(6) 0.016(6) -0.005(6)
C26 0.030(7) 0.007(5) 0.023(7) -0.001(5) -0.004(6) 0.003(5)
C27 0.023(7) 0.040(9) 0.023(8) 0.003(6) 0.008(6) 0.008(6)
C28 0.032(8) 0.026(8) 0.051(11) -0.003(7) 0.017(8) -0.011(6)
C29 0.024(7) 0.017(6) 0.024(7) 0.004(5) -0.002(6) 0.009(5)
C30 0.023(7) 0.043(9) 0.026(8) 0.009(6) 0.000(6) -0.006(6)
C31 0.027(8) 0.036(8) 0.046(10) 0.006(7) 0.016(7) 0.010(6)
C32 0.031(7) 0.010(6) 0.041(9) 0.003(6) 0.009(7) 0.003(5)
C33 0.016(7) 0.056(10) 0.024(8) 0.007(7) -0.005(6) 0.007(6)
C34 0.021(7) 0.032(8) 0.028(8) 0.003(6) -0.002(6) -0.004(5)
C35 0.019(7) 0.021(6) 0.034(8) 0.006(6) 0.008(6) 0.005(5)
C36 0.019(6) 0.019(6) 0.029(8) 0.012(5) 0.012(6) -0.001(5)
C37 0.028(8) 0.044(9) 0.048(11) 0.016(8) 0.026(8) 0.011(7)
C38 0.018(7) 0.026(8) 0.062(12) 0.024(7) 0.001(7) 0.007(6)
C39 0.033(8) 0.041(9) 0.030(9) -0.004(7) 0.003(7) 0.007(7)
C40 0.024(7) 0.036(8) 0.038(9) -0.018(7) 0.006(7) 0.002(6)

loop_
_atom_type_symbol
_atom_type_description
_atom_type_scat_dispersion_real
_atom_type_scat_dispersion_imag
_atom_type_scat_source
C C 0.0033 0.0016 'International Tables Vol C Tables 4.2.6.8 and 6.1.1.4'
H H 0.0000 0.0000 'International Tables Vol C Tables 4.2.6.8 and 6.1.1.4'
O O 0.0106 0.0060 'International Tables Vol C Tables 4.2.6.8 and 6.1.1.4'
P P 0.1023 0.0942 'International Tables Vol C Tables 4.2.6.8 and 6.1.1.4'
Se Se -0.0929 2.2259 'International Tables Vol C Tables 4.2.6.8 and 6.1.1.4'

loop_
_geom_angle_atom_site_label_1
_geom_angle_atom_site_label_2
_geom_angle_atom_site_label_3
_geom_angle
C1 Se1 P1 101.1(4)
C8 Se2 P2 101.4(4)
C21 Se5 P3 102.5(4)
C28 Se6 P4 103.2(5)
O2 P1 C9 100.1(6)
O2 P1 Se3 117.3(4)
C9 P1 Se3 116.0(5)
O2 P1 Se1 110.0(4)
C9 P1 Se1 106.2(5)
Se3 P1 Se1 106.72(16)
O1 P2 C15 99.9(6)
O1 P2 Se4 114.8(4)
C15 P2 Se4 116.7(4)
O1 P2 Se2 109.2(4)
C15 P2 Se2 106.9(5)
Se4 P2 Se2 108.73(16)
O4 P3 C29 99.1(6)
O4 P3 Se7 116.0(4)
C29 P3 Se7 117.3(4)
O4 P3 Se5 108.7(4)
C29 P3 Se5 107.9(4)
Se7 P3 Se5 107.32(17)
O3 P4 C35 100.1(6)
O3 P4 Se8 115.7(4)
C35 P4 Se8 117.0(5)
O3 P4 Se6 110.0(4)
C35 P4 Se6 106.0(5)
Se8 P4 Se6 107.54(16)
C4 O1 P2 122.2(9)
C5 O2 P1 120.4(8)
C24 O3 P4 121.4(8)
C25 O4 P3 122.0(8)
C2 C1 Se1 113.3(10)
C2 C1 H1A 108.9
Se1 C1 H1A 108.9
C2 C1 H1B 108.9
Se1 C1 H1B 108.9
H1A C1 H1B 107.7
C1 C2 C3 114.7(12)
C1 C2 H2A 108.6
C3 C2 H2A 108.6
C1 C2 H2B 108.6
C3 C2 H2B 108.6
H2A C2 H2B 107.6
C4 C3 C2 113.7(12)
C4 C3 H3A 108.8
C2 C3 H3A 108.8
C4 C3 H3B 108.8
C2 C3 H3B 108.8
H3A C3 H3B 107.7
O1 C4 C3 105.5(11)
O1 C4 H4A 110.6
C3 C4 H4A 110.6
O1 C4 H4B 110.6
C3 C4 H4B 110.6
H4A C4 H4B 108.8
O2 C5 C6 106.7(10)
O2 C5 H5A 110.4
C6 C5 H5A 110.4
O2 C5 H5B 110.4
C6 C5 H5B 110.4
H5A C5 H5B 108.6
C5 C6 C7 114.1(12)
C5 C6 H6A 108.7
C7 C6 H6A 108.7
C5 C6 H6B 108.7
C7 C6 H6B 108.7
H6A C6 H6B 107.6
C6 C7 C8 110.2(12)
C6 C7 H7A 109.6
C8 C7 H7A 109.6
C6 C7 H7B 109.6
C8 C7 H7B 109.6
H7A C7 H7B 108.1
C7 C8 Se2 113.5(10)
C7 C8 H8A 108.9
Se2 C8 H8A 108.9
C7 C8 H8B 108.9
Se2 C8 H8B 108.9
H8A C8 H8B 107.7
C10 C9 C14 119.9(14)
C10 C9 P1 118.6(12)
C14 C9 P1 121.5(12)
C9 C10 C11 122.0(16)
C9 C10 H10A 119.0
C11 C10 H10A 119.0
C12 C11 C10 116.1(17)
C12 C11 H11A 122.0
C10 C11 H11A 122.0
C13 C12 C11 122.1(15)
C13 C12 H12A 118.9
C11 C12 H12A 118.9
C12 C13 C14 122.4(15)
C12 C13 H13A 118.8
C14 C13 H13A 118.8
C13 C14 C9 117.3(14)
C13 C14 H14A 121.4
C9 C14 H14A 121.4
C16 C15 C20 118.9(13)
C16 C15 P2 122.3(10)
C20 C15 P2 118.6(11)
C17 C16 C15 122.1(14)
C17 C16 H16A 118.9
C15 C16 H16A 118.9
C16 C17 C18 118.7(15)
C16 C17 H17A 120.6
C18 C17 H17A 120.6
C19 C18 C17 119.9(14)
C19 C18 H18A 120.0
C17 C18 H18A 120.0
C18 C19 C20 121.8(16)
C18 C19 H19A 119.1
C20 C19 H19A 119.1
C19 C20 C15 118.4(16)
C19 C20 H20A 120.8
C15 C20 H20A 120.8
C22 C21 Se5 115.2(10)
C22 C21 H21A 108.5
Se5 C21 H21A 108.5
C22 C21 H21B 108.5
Se5 C21 H21B 108.5
H21A C21 H21B 107.5
C23 C22 C21 113.0(12)
C23 C22 H22A 109.0
C21 C22 H22A 109.0
C23 C22 H22B 109.0
C21 C22 H22B 109.0
H22A C22 H22B 107.8
C24 C23 C22 112.4(13)
C24 C23 H23A 109.1
C22 C23 H23A 109.1
C24 C23 H23B 109.1
C22 C23 H23B 109.1
H23A C23 H23B 107.9
O3 C24 C23 108.3(11)
O3 C24 H24A 110.0
C23 C24 H24A 110.0
O3 C24 H24B 110.0
C23 C24 H24B 110.0
H24A C24 H24B 108.4
O4 C25 C26 108.2(11)
O4 C25 H25A 110.1
C26 C25 H25A 110.1
O4 C25 H25B 110.1
C26 C25 H25B 110.1
H25A C25 H25B 108.4
C25 C26 C27 112.7(11)
C25 C26 H26A 109.0
C27 C26 H26A 109.0
C25 C26 H26B 109.0
C27 C26 H26B 109.0
H26A C26 H26B 107.8
C28 C27 C26 112.6(12)
C28 C27 H27A 109.1
C26 C27 H27A 109.1
C28 C27 H27B 109.1
C26 C27 H27B 109.1
H27A C27 H27B 107.8
C27 C28 Se6 113.7(11)
C27 C28 H28A 108.8
Se6 C28 H28A 108.8
C27 C28 H28B 108.8
Se6 C28 H28B 108.8
H28A C28 H28B 107.7
C34 C29 C30 122.5(13)
C34 C29 P3 120.1(11)
C30 C29 P3 117.4(10)
C29 C30 C31 117.9(14)
C29 C30 H30A 121.1
C31 C30 H30A 121.1
C32 C31 C30 118.7(15)
C32 C31 H31A 120.7
C30 C31 H31A 120.7
C33 C32 C31 123.3(14)
C33 C32 H32A 118.4
C31 C32 H32A 118.4
C32 C33 C34 120.5(14)
C32 C33 H33A 119.8
C34 C33 H33A 119.8
C29 C34 C33 117.0(14)
C29 C34 H34A 121.5
C33 C34 H34A 121.5
C36 C35 C40 120.3(12)
C36 C35 P4 121.7(11)
C40 C35 P4 118.0(10)
C35 C36 C37 119.5(14)
C35 C36 H36A 120.2
C37 C36 H36A 120.2
C38 C37 C36 120.3(15)
C38 C37 H37A 119.8
C36 C37 H37A 119.8
C37 C38 C39 120.3(13)
C37 C38 H38A 119.9
C39 C38 H38A 119.9
C40 C39 C38 119.0(15)
C40 C39 H39A 120.5
C38 C39 H39A 120.5
C39 C40 C35 120.5(14)
C39 C40 H40A 119.8
C35 C40 H40A 119.8

loop_
_geom_bond_atom_site_label_1
_geom_bond_atom_site_label_2
_geom_bond_distance
Se1 C1 1.980(13)
Se1 P1 2.231(4)
Se2 C8 1.969(15)
Se2 P2 2.213(4)
Se3 P1 2.094(4)
Se4 P2 2.098(4)
Se5 C21 1.947(15)
Se5 P3 2.233(4)
Se6 C28 1.967(15)
Se6 P4 2.214(4)
Se7 P3 2.092(4)
Se8 P4 2.092(4)
P1 O2 1.607(10)
P1 C9 1.785(15)
P2 O1 1.586(10)
P2 C15 1.788(13)
P3 O4 1.586(10)
P3 C29 1.821(14)
P4 O3 1.602(11)
P4 C35 1.799(13)
O1 C4 1.483(17)
O2 C5 1.454(15)
O3 C24 1.438(17)
O4 C25 1.467(14)
C1 C2 1.49(2)
C1 H1A 0.9900
C1 H1B 0.9900
C2 C3 1.511(18)
C2 H2A 0.9900
C2 H2B 0.9900
C3 C4 1.50(2)
C3 H3A 0.9900
C3 H3B 0.9900
C4 H4A 0.9900
C4 H4B 0.9900
C5 C6 1.52(2)
C5 H5A 0.9900
C5 H5B 0.9900
C6 C7 1.530(19)
C6 H6A 0.9900
C6 H6B 0.9900
C7 C8 1.533(19)
C7 H7A 0.9900
C7 H7B 0.9900
C8 H8A 0.9900
C8 H8B 0.9900
C9 C10 1.36(2)
C9 C14 1.421(19)
C10 C11 1.44(2)
C10 H10A 0.9500
C11 C12 1.38(3)
C11 H11A 0.9500
C12 C13 1.35(3)
C12 H12A 0.9500
C13 C14 1.39(2)
C13 H13A 0.9500
C14 H14A 0.9500
C15 C16 1.39(2)
C15 C20 1.41(2)
C16 C17 1.38(2)
C16 H16A 0.9500
C17 C18 1.40(2)
C17 H17A 0.9500
C18 C19 1.37(3)
C18 H18A 0.9500
C19 C20 1.40(2)
C19 H19A 0.9500
C20 H20A 0.9500
C21 C22 1.56(2)
C21 H21A 0.9900
C21 H21B 0.9900
C22 C23 1.54(2)
C22 H22A 0.9900
C22 H22B 0.9900
C23 C24 1.50(2)
C23 H23A 0.9900
C23 H23B 0.9900
C24 H24A 0.9900
C24 H24B 0.9900
C25 C26 1.497(19)
C25 H25A 0.9900
C25 H25B 0.9900
C26 C27 1.557(18)
C26 H26A 0.9900
C26 H26B 0.9900
C27 C28 1.47(2)
C27 H27A 0.9900
C27 H27B 0.9900
C28 H28A 0.9900
C28 H28B 0.9900
C29 C34 1.38(2)
C29 C30 1.40(2)
C30 C31 1.43(2)
C30 H30A 0.9500
C31 C32 1.36(2)
C31 H31A 0.9500
C32 C33 1.34(2)
C32 H32A 0.9500
C33 C34 1.42(2)
C33 H33A 0.9500
C34 H34A 0.9500
C35 C36 1.364(19)
C35 C40 1.41(2)
C36 C37 1.395(19)
C36 H36A 0.9500
C37 C38 1.39(2)
C37 H37A 0.9500
C38 C39 1.40(2)
C38 H38A 0.9500
C39 C40 1.37(2)
C39 H39A 0.9500
C40 H40A 0.9500

loop_
_geom_torsion_atom_site_label_1
_geom_torsion_atom_site_label_2
_geom_torsion_atom_site_label_3
_geom_torsion_atom_site_label_4
_geom_torsion
C1 Se1 P1 O2 -60.0(6)
C1 Se1 P1 C9 47.5(7)
C1 Se1 P1 Se3 171.8(5)
C8 Se2 P2 O1 -61.5(6)
C8 Se2 P2 C15 45.7(6)
C8 Se2 P2 Se4 172.5(4)
C21 Se5 P3 O4 63.2(6)
C21 Se5 P3 C29 -43.3(7)
C21 Se5 P3 Se7 -170.7(5)
C28 Se6 P4 O3 57.9(6)
C28 Se6 P4 C35 -49.4(7)
C28 Se6 P4 Se8 -175.3(5)
C15 P2 O1 C4 169.3(10)
Se4 P2 O1 C4 43.6(11)
Se2 P2 O1 C4 -78.8(10)
C9 P1 O2 C5 166.3(9)
Se3 P1 O2 C5 39.9(10)
Se1 P1 O2 C5 -82.3(9)
C35 P4 O3 C24 -168.4(10)
Se8 P4 O3 C24 -41.7(11)
Se6 P4 O3 C24 80.3(10)
C29 P3 O4 C25 -173.6(10)
Se7 P3 O4 C25 -47.1(10)
Se5 P3 O4 C25 73.8(9)
P1 Se1 C1 C2 77.8(10)
Se1 C1 C2 C3 172.8(10)
C1 C2 C3 C4 171.0(12)
P2 O1 C4 C3 -170.2(9)
C2 C3 C4 O1 -73.4(14)
P1 O2 C5 C6 -176.2(9)
O2 C5 C6 C7 -64.7(14)
C5 C6 C7 C8 179.0(11)
C6 C7 C8 Se2 170.8(9)
P2 Se2 C8 C7 65.7(10)
O2 P1 C9 C10 171.1(12)
Se3 P1 C9 C10 -61.6(13)
Se1 P1 C9 C10 56.8(13)
O2 P1 C9 C14 -9.8(13)
Se3 P1 C9 C14 117.5(11)
Se1 P1 C9 C14 -124.1(11)
C14 C9 C10 C11 5(2)
P1 C9 C10 C11 -176.1(12)
C9 C10 C11 C12 -4(2)
C10 C11 C12 C13 1(2)
C11 C12 C13 C14 2(3)
C12 C13 C14 C9 -2(2)
C10 C9 C14 C13 -2(2)
P1 C9 C14 C13 179.3(12)
O1 P2 C15 C16 -13.8(12)
Se4 P2 C15 C16 110.6(10)
Se2 P2 C15 C16 -127.6(10)
O1 P2 C15 C20 169.6(11)
Se4 P2 C15 C20 -66.0(12)
Se2 P2 C15 C20 55.8(11)
C20 C15 C16 C17 3(2)
P2 C15 C16 C17 -174.0(10)
C15 C16 C17 C18 -4(2)
C16 C17 C18 C19 3(2)
C17 C18 C19 C20 -2(2)
C18 C19 C20 C15 1(2)
C16 C15 C20 C19 -1(2)
P2 C15 C20 C19 175.8(11)
P3 Se5 C21 C22 -65.0(10)
Se5 C21 C22 C23 -172.7(10)
C21 C22 C23 C24 177.1(12)
P4 O3 C24 C23 176.0(9)
C22 C23 C24 O3 69.2(15)
P3 O4 C25 C26 174.1(8)
O4 C25 C26 C27 65.9(14)
C25 C26 C27 C28 -174.5(11)
C26 C27 C28 Se6 -165.4(9)
P4 Se6 C28 C27 -70.6(10)
O4 P3 C29 C34 16.6(12)
Se7 P3 C29 C34 -108.9(11)
Se5 P3 C29 C34 129.8(10)
O4 P3 C29 C30 -165.0(11)
Se7 P3 C29 C30 69.4(11)
Se5 P3 C29 C30 -51.9(11)
C34 C29 C30 C31 0(2)
P3 C29 C30 C31 -178.7(11)
C29 C30 C31 C32 2(2)
C30 C31 C32 C33 -4(2)
C31 C32 C33 C34 4(2)
C30 C29 C34 C33 0(2)
P3 C29 C34 C33 178.7(11)
C32 C33 C34 C29 -2(2)
O3 P4 C35 C36 7.5(12)
Se8 P4 C35 C36 -118.3(10)
Se6 P4 C35 C36 121.8(10)
O3 P4 C35 C40 -172.6(11)
Se8 P4 C35 C40 61.7(12)
Se6 P4 C35 C40 -58.3(11)
C40 C35 C36 C37 0(2)
P4 C35 C36 C37 -179.8(10)
C35 C36 C37 C38 2(2)
C36 C37 C38 C39 -4(2)
C37 C38 C39 C40 5(2)
C38 C39 C40 C35 -3(2)
C36 C35 C40 C39 1(2)
P4 C35 C40 C39 -179.4(12)
